data_7716069
loop_
_publ_author_name
'Subintoro, Primadi J.'
'Carter, Korey P.'

_publ_section_title
;
 Structural and vibrational properties of lanthanide Lindqvist
 polyoxometalate complexes.
;
_journal_issue 22
_journal_name_full 'Dalton transactions (Cambridge, England : 2003)'
_journal_page_first 9526
_journal_page_last 9539
_journal_paper_doi 10.1039/d4dt00786g
_journal_volume 53
_journal_year 2024
_chemical_formula_moiety 'Na9 O70.7 W10 Yb, 1.175(O2)'
_chemical_formula_sum 'Na9 O73.05 W10 Yb'
_chemical_formula_weight 3387.25
_space_group_crystal_system triclinic
_space_group_IT_number 2
_space_group_name_Hall '-P 1'
_space_group_name_H-M_alt 'P -1'
_atom_sites_solution_primary direct
_audit_creation_date 2023-12-20
_audit_creation_method
;FinalCif V134 by Daniel Kratzert, Freiburg 2024, 
https://dkratzert.de/finalcif.html
;
_audit_update_record
;
2024-02-29 deposited with the CCDC.	2024-05-06 downloaded from the CCDC.
;
_cell_angle_alpha 77.190(2)
_cell_angle_beta 83.860(2)
_cell_angle_gamma 77.461(2)
_cell_formula_units_Z 2
_cell_length_a 12.8747(6)
_cell_length_b 13.0649(6)
_cell_length_c 20.9095(9)
_cell_measurement_reflns_used 9358
_cell_measurement_temperature 100.00
_cell_measurement_theta_max 36.242
_cell_measurement_theta_min 2.498
_cell_volume 3341.4(3)
_computing_cell_refinement 'SAINT V8.40B (?, 2016)'
_computing_data_reduction 'SAINT V8.40B (?, 2016)'
_computing_molecular_graphics 'Olex2 1.5 (Dolomanov et al., 2009)'
_computing_publication_material 'Olex2 1.5 (Dolomanov et al., 2009)'
_computing_structure_refinement 'SHELXL 2016/4 (Sheldrick, 2015)'
_computing_structure_solution 'SHELXT 2018/2 (Sheldrick, 2018)'
_diffrn_ambient_temperature 100.00
_diffrn_measured_fraction_theta_full 0.997
_diffrn_measured_fraction_theta_max 0.994
_diffrn_measurement_device_type 'Bruker D8 Venture Duo'
_diffrn_radiation_probe x-ray
_diffrn_radiation_type MoK\a
_diffrn_radiation_wavelength 0.71073
_diffrn_reflns_av_R_equivalents 0.0608
_diffrn_reflns_av_unetI/netI 0.0400
_diffrn_reflns_Laue_measured_fraction_full 0.997
_diffrn_reflns_Laue_measured_fraction_max 0.994
_diffrn_reflns_limit_h_max 21
_diffrn_reflns_limit_h_min -21
_diffrn_reflns_limit_k_max 21
_diffrn_reflns_limit_k_min -21
_diffrn_reflns_limit_l_max 34
_diffrn_reflns_limit_l_min -34
_diffrn_reflns_number 289471
_diffrn_reflns_point_group_measured_fraction_full 0.997
_diffrn_reflns_point_group_measured_fraction_max 0.994
_diffrn_reflns_theta_full 25.242
_diffrn_reflns_theta_max 36.392
_diffrn_reflns_theta_min 1.959
_exptl_absorpt_coefficient_mu 18.706
_exptl_absorpt_correction_T_max 0.7471
_exptl_absorpt_correction_T_min 0.4802
_exptl_absorpt_correction_type multi-scan
_exptl_absorpt_process_details
;
SADABS-2016/2 (Bruker,2016/2) was used for absorption correction.
wR2(int) was 0.1360 before and 0.0686 after correction.
The Ratio of minimum to maximum transmission is 0.6428.
The \l/2 correction factor is Not present.
;
_exptl_crystal_colour 'clear light colourless'
_exptl_crystal_colour_lustre clear
_exptl_crystal_colour_modifier light
_exptl_crystal_colour_primary colourless
_exptl_crystal_density_diffrn 3.367
_exptl_crystal_description block
_exptl_crystal_F_000 2987
_exptl_crystal_preparation
'Sodium Tungstate acidified in aqueous media with Nitric acid, followed by addition of a solution of Ytterbium Nitrate'
_exptl_crystal_recrystallization_method 'Slow evaporation from water'
_exptl_crystal_size_max 0.201
_exptl_crystal_size_mid 0.102
_exptl_crystal_size_min 0.076
_refine_diff_density_max 2.807
_refine_diff_density_min -2.427
_refine_diff_density_rms 0.362
_refine_ls_extinction_coef 0.000408(17)
_refine_ls_extinction_expression Fc^*^=kFc[1+0.001xFc^2^\l^3^/sin(2\q)]^-1/4^
_refine_ls_extinction_method 'SHELXL-2016/4 (Sheldrick 2016)'
_refine_ls_goodness_of_fit_ref 1.135
_refine_ls_hydrogen_treatment undef
_refine_ls_matrix_type full
_refine_ls_number_parameters 980
_refine_ls_number_reflns 32395
_refine_ls_number_restraints 0
_refine_ls_restrained_S_all 1.135
_refine_ls_R_factor_all 0.0426
_refine_ls_R_factor_gt 0.0315
_refine_ls_shift/su_max 0.003
_refine_ls_shift/su_mean 0.000
_refine_ls_structure_factor_coef Fsqd
_refine_ls_weighting_details 'w=1/[\s^2^(Fo^2^)+(0.0164P)^2^+32.6163P] where P=(Fo^2^+2Fc^2^)/3'
_refine_ls_weighting_scheme calc
_refine_ls_wR_factor_gt 0.0703
_refine_ls_wR_factor_ref 0.0745
_reflns_Friedel_coverage 0.000
_reflns_number_gt 27432
_reflns_number_total 32395
_reflns_threshold_expression 'I > 2\s(I)'
_cod_data_source_file d4dt00786g2.cif
_cod_data_source_block Complex_13
_cod_depositor_comments 'Adding full bibliography for 7716058--7716071.cif.'
_cod_database_code 7716069
_olex2_exptl_crystal_mounting_method 'Mitegen mount'
_olex2_refinement_description
;
1. Others
 Fixed Sof: O48B(0.5) Na10(0.666667) Na1(0.5) O65A(0.5) O39(0.5) O41(0.5)
 O49B(0.7) Na8(0.5) Na11(0.333333) O63(0.5) Na12(0.5) O72A(0.5) O74B(0.5)
 O73B(0.5) O71(0.5) O75A(0.5) O73A(0.3) O65B(0.5) O77(0.5) O48A(0.5) O75B(0.2)
 O74A(0.25) O74C(0.5) O72B(0.5) O49A(0.3) O37(0.3) O38(0.3) O72C(0.2)
;
_olex2_submission_special_instructions 'No special instructions were received'
_shelx_shelxl_version_number 2016/4
_shelx_space_group_comment
;
The symmetry employed for this shelxl refinement is uniquely defined
by the following loop, which should always be used as a source of
symmetry information in preference to the above space-group names.
They are only intended as comments.
;

loop_
_space_group_symop_operation_xyz
'x, y, z'
'-x, -y, -z'

loop_
_atom_site_label
_atom_site_type_symbol
_atom_site_fract_x
_atom_site_fract_y
_atom_site_fract_z
_atom_site_U_iso_or_equiv
_atom_site_adp_type
_atom_site_occupancy
_atom_site_site_symmetry_order
_atom_site_calc_flag
_atom_site_refinement_flags_posn
_atom_site_refinement_flags_adp
_atom_site_refinement_flags_occupancy
_atom_site_disorder_assembly
_atom_site_disorder_group
W2 W 0.60150(2) 0.74236(2) 0.22356(2) 0.00720(3) Uani 1 1 d . . . . .
W5 W 0.60499(2) 0.48080(2) 0.25384(2) 0.00838(3) Uani 1 1 d . . . . .
W6 W 0.23369(2) 1.12501(2) 0.15752(2) 0.00846(3) Uani 1 1 d . . . . .
W9 W 0.24616(2) 1.09890(2) 0.31598(2) 0.00832(3) Uani 1 1 d . . . . .
W7 W 0.04137(2) 0.99201(2) 0.18403(2) 0.00943(3) Uani 1 1 d . . . . .
W4 W 0.49235(2) 0.63099(2) 0.36228(2) 0.00822(3) Uani 1 1 d . . . . .
W10 W 0.01687(2) 1.20803(2) 0.24817(2) 0.01059(3) Uani 1 1 d . . . . .
W1 W 0.44999(2) 0.65084(2) 0.14344(2) 0.00773(3) Uani 1 1 d . . . . .
W8 W 0.05400(2) 0.96421(2) 0.34279(2) 0.00814(3) Uani 1 1 d . . . . .
W3 W 0.34192(2) 0.53902(2) 0.28202(2) 0.00892(3) Uani 1 1 d . . . . .
Yb1 Yb 0.30392(2) 0.84096(2) 0.25253(2) 0.00746(3) Uani 1 1 d . . . . .
O15 O 0.6868(3) 0.5924(3) 0.22998(17) 0.0105(6) Uani 1 1 d . . . . .
Na5 Na 0.63828(17) 0.04541(17) 0.30818(10) 0.0138(4) Uani 1 1 d . . . . .
O35 O 0.1224(3) 1.2222(3) 0.30121(18) 0.0122(6) Uani 1 1 d . . . . .
O8 O 0.5681(3) 0.7253(3) 0.13847(17) 0.0105(6) Uani 1 1 d . . . . .
Na7 Na 0.80788(17) 0.28520(17) 0.46733(11) 0.0154(4) Uani 1 1 d . . . . .
Na9 Na 0.94237(18) 0.55699(18) 0.36162(12) 0.0177(4) Uani 1 1 d . . . . .
Na3 Na 0.60238(18) 0.19124(17) 0.14209(11) 0.0159(4) Uani 1 1 d . . . . .
Na4 Na 0.61825(17) 0.02602(18) 0.02478(11) 0.0157(4) Uani 1 1 d . . . . .
O28 O -0.0205(3) 0.9436(3) 0.27211(17) 0.0113(6) Uani 1 1 d . . . . .
Na6 Na 0.63611(17) 0.16045(17) 0.44170(10) 0.0133(4) Uani 1 1 d . . . . .
O16 O 0.5654(3) 0.5192(3) 0.16502(17) 0.0108(6) Uani 1 1 d . . . . .
O34 O -0.0334(3) 1.1147(3) 0.32344(17) 0.0128(6) Uani 1 1 d . . . . .
O30 O 0.1477(3) 1.0322(3) 0.38028(16) 0.0102(6) Uani 1 1 d . . . . .
O12 O 0.3902(3) 0.5383(3) 0.36651(17) 0.0121(6) Uani 1 1 d . . . . .
O10 O 0.3559(3) 0.5571(3) 0.18641(17) 0.0101(6) Uani 1 1 d . . . . .
O24 O 0.2958(3) 1.1636(3) 0.22750(17) 0.0109(6) Uani 1 1 d . . . . .
O17 O 0.4770(3) 0.4256(3) 0.27664(17) 0.0113(6) Uani 1 1 d . . . . .
O6 O 0.6035(3) 0.7075(3) 0.31985(16) 0.0099(5) Uani 1 1 d . . . . .
O32 O 0.1117(3) 1.2448(3) 0.17238(18) 0.0130(6) Uani 1 1 d . . . . .
O31 O 0.1358(3) 1.0545(3) 0.24940(16) 0.0089(5) Uani 1 1 d . . . . .
O33 O -0.0454(3) 1.1367(3) 0.19554(18) 0.0137(6) Uani 1 1 d . . . . .
O26 O 0.1256(3) 1.0762(3) 0.11975(17) 0.0122(6) Uani 1 1 d . . . . .
O14 O 0.6002(3) 0.5009(3) 0.34208(17) 0.0114(6) Uani 1 1 d . . . . .
O1 O 0.4854(3) 0.8452(3) 0.22834(16) 0.0087(5) Uani 1 1 d . . . . .
O22 O 0.1613(3) 0.8548(3) 0.33238(16) 0.0093(5) Uani 1 1 d . . . . .
O20 O 0.3146(3) 0.9931(3) 0.17130(16) 0.0095(5) Uani 1 1 d . . . . .
Na2 Na 0.500000 0.500000 0.000000 0.0268(8) Uani 1 2 d S . P C .
O21 O 0.3267(3) 0.9711(3) 0.30737(17) 0.0097(5) Uani 1 1 d . . . . .
O7 O 0.7043(3) 0.8133(3) 0.20047(18) 0.0133(6) Uani 1 1 d . . . . .
O4 O 0.2610(3) 0.6705(3) 0.27661(16) 0.0098(5) Uani 1 1 d . . . . .
O19 O 0.1485(3) 0.8775(3) 0.19497(17) 0.0097(5) Uani 1 1 d . . . . .
O3 O 0.3897(3) 0.7485(3) 0.34882(17) 0.0099(5) Uani 1 1 d . . . . .
O2 O 0.3558(3) 0.7686(3) 0.15685(17) 0.0102(6) Uani 1 1 d . . . . .
O25 O 0.2963(3) 1.1925(3) 0.08791(18) 0.0143(6) Uani 1 1 d . . . . .
O50 O 0.7267(3) 0.1651(3) 0.22564(18) 0.0135(6) Uani 1 1 d . . . . .
O18 O 0.6995(3) 0.3631(3) 0.25586(18) 0.0130(6) Uani 1 1 d . . . . .
O36 O -0.0748(3) 1.3267(3) 0.2465(2) 0.0183(7) Uani 1 1 d . . . . .
O23 O 0.3197(3) 1.1461(3) 0.36414(18) 0.0138(6) Uani 1 1 d . . . . .
O45 O 0.5158(3) 0.1887(3) 0.04697(18) 0.0137(6) Uani 1 1 d . . . . .
O9 O 0.4438(3) 0.6483(3) 0.06148(17) 0.0127(6) Uani 1 1 d . . . . .
O29 O -0.0226(3) 0.9138(3) 0.41145(17) 0.0136(6) Uani 1 1 d . . . . .
O57 O 0.7821(3) 0.2242(3) 0.37312(18) 0.0184(7) Uani 1 1 d . . . . .
O52 O 0.7794(3) -0.0932(3) 0.2868(2) 0.0175(7) Uani 1 1 d . . . . .
O46 O 0.4764(3) -0.0535(3) 0.07603(17) 0.0142(6) Uani 1 1 d . . . . .
O58 O 0.7253(3) 0.1460(3) 0.53938(17) 0.0140(6) Uani 1 1 d . . . . .
O44 O 0.4385(3) 0.3031(3) 0.1822(2) 0.0211(8) Uani 1 1 d . . . . .
O47 O 0.7503(3) 0.0973(4) -0.0486(2) 0.0268(9) Uani 1 1 d . . . . .
O60 O 0.9930(4) 0.1938(4) 0.4565(2) 0.0279(9) Uani 1 1 d . . . . .
O59 O 0.6132(3) 0.3381(3) 0.45108(19) 0.0169(7) Uani 1 1 d . . . . .
O5 O 0.5197(3) 0.6112(3) 0.44385(17) 0.0142(6) Uani 1 1 d . . . . .
O56 O 0.4939(3) 0.1023(3) 0.50884(19) 0.0185(7) Uani 1 1 d . . . . .
O53 O 0.5277(3) -0.0839(3) 0.35755(18) 0.0131(6) Uani 1 1 d . . . . .
O51 O 0.5233(3) 0.0562(3) 0.21566(19) 0.0140(6) Uani 1 1 d . . . . .
O54 O 0.5258(3) 0.1974(3) 0.34699(19) 0.0152(6) Uani 1 1 d . . . . .
O11 O 0.2521(3) 0.4546(3) 0.30302(19) 0.0157(7) Uani 1 1 d . . . . .
O55 O 0.7343(3) -0.0043(3) 0.4154(2) 0.0211(8) Uani 1 1 d . . . . .
O66 O 0.7997(3) 0.7109(3) 0.3771(2) 0.0244(9) Uani 1 1 d . . . . .
O27 O -0.0455(3) 0.9617(3) 0.13619(19) 0.0170(7) Uani 1 1 d . . . . .
O13 O 0.4806(2) 0.6304(3) 0.25311(16) 0.0082(5) Uani 1 1 d . . . . .
O67 O 1.0798(3) 0.3918(4) 0.3851(2) 0.0267(9) Uani 1 1 d . . . . .
O62 O 0.7958(3) 0.4733(3) 0.4153(3) 0.0270(9) Uani 1 1 d . . . . .
O69 O 0.8939(3) 0.5324(4) 0.2620(2) 0.0256(9) Uani 1 1 d . . . . .
O61 O 0.8257(5) 0.3298(4) 0.5694(3) 0.0394(14) Uani 1 1 d . . . . .
O43 O 0.6151(4) 0.3748(3) 0.0812(2) 0.0254(9) Uani 1 1 d . . . . .
O68 O 1.0401(3) 0.6830(4) 0.2945(3) 0.0302(10) Uani 1 1 d . . . . .
O48B O 0.7054(7) -0.1665(8) 0.0408(5) 0.0189(16) Uani 0.5 1 d . . P A 1
Na10 Na 1.0224(3) 0.5970(3) 0.1921(2) 0.0255(8) Uani 0.6667 1 d . . P B 2
O70 O 1.1520(4) 0.4441(3) 0.1884(2) 0.0244(9) Uani 1 1 d . . . . .
Na1 Na 0.2293(3) 0.5656(3) 0.09671(19) 0.0131(7) Uani 0.5 1 d . . P C .
O65A O 0.9434(12) 0.6384(9) 0.4710(6) 0.048(4) Uani 0.5 1 d . . P B 2
O42 O 0.3555(5) 0.4322(4) 0.0623(3) 0.0437(15) Uani 1 1 d . . . . .
O40 O 0.1369(6) 0.6964(5) 0.1451(4) 0.061(2) Uani 1 1 d . . . . .
O39 O 0.2212(8) 0.7175(8) 0.0019(5) 0.031(2) Uani 0.5 1 d . . P C .
O41 O 0.0704(8) 0.5555(8) 0.0494(5) 0.0283(19) Uani 0.5 1 d . . P C 1
O49B O 0.7218(4) 0.0260(4) 0.1163(3) 0.0166(10) Uani 0.7 1 d . . P A 1
Na8 Na 0.8476(5) 0.6712(4) 0.4998(3) 0.0317(13) Uani 0.5 1 d . . P B 1
O64 O 0.7173(4) 0.8084(5) 0.5124(2) 0.0332(11) Uani 1 1 d . . . . .
Na11 Na 0.9785(6) 0.6005(6) 0.1468(4) 0.0224(14) Uani 0.3333 1 d . . P B 1
O63 O 0.7515(10) 0.5455(15) 0.5311(6) 0.071(5) Uani 0.5 1 d . . P B 1
Na12 Na 0.8904(5) 0.7009(5) 0.0455(3) 0.0363(13) Uani 0.5 1 d . . P B 2
O72A O 0.9035(7) 0.7528(8) 0.1447(5) 0.0274(19) Uani 0.5 1 d . . P B 2
O73C O 0.7302(8) 0.6173(9) 0.0547(5) 0.098(4) Uani 1 1 d . . . B 2
O74B O 0.9354(10) 0.6480(8) -0.0505(6) 0.042(3) Uani 0.5 1 d . . P B 2
O73B O 0.8364(10) 0.3976(12) 0.1191(5) 0.038(3) Uani 0.5 1 d . . P D 1
O71 O 0.9913(8) 0.5356(9) 0.0942(5) 0.033(2) Uani 0.5 1 d . . P B 2
O75A O 1.1470(10) 0.6747(11) -0.1013(6) 0.046(3) Uani 0.5 1 d . . P E 1
O73A O 0.8295(10) 0.5386(11) 0.1134(7) 0.018(2) Uani 0.3 1 d . . P B 2
O65B O 1.0062(6) 0.5801(7) 0.4593(4) 0.0156(13) Uani 0.5 1 d . . P B 1
O77 O 0.3108(7) 0.4191(7) 0.4817(4) 0.0197(15) Uani 0.5 1 d . . P F 2
O48A O 0.7437(15) -0.1356(11) 0.0300(10) 0.067(5) Uani 0.5 1 d . . P A 2
O75B O 1.160(2) 0.545(2) -0.1175(16) 0.035(6) Uani 0.2 1 d . . P G 2
O74A O 0.8340(11) 0.5890(11) -0.0265(7) 0.012(2) Uani 0.25 1 d . . P H 1
O74C O 1.0116(13) 0.7519(11) -0.0395(8) 0.068(5) Uani 0.5 1 d . . P B 2
O72B O 0.9096(10) 0.7825(10) 0.0854(7) 0.049(3) Uani 0.5 1 d . . P B 1
O49A O 0.7525(10) 0.0950(12) 0.0844(6) 0.022(3) Uani 0.3 1 d . . P A 2
O37 O 0.0570(15) 1.0248(17) -0.0025(7) 0.040(5) Uani 0.3 1 d . . P I 3
O38 O 0.0662(14) 0.7647(18) 0.0162(8) 0.040(4) Uani 0.3 1 d . . P J 1
O72C O 0.963(3) 0.840(3) 0.034(2) 0.071(12) Uani 0.2 1 d . . P B 2

loop_
_atom_site_aniso_label
_atom_site_aniso_U_11
_atom_site_aniso_U_22
_atom_site_aniso_U_33
_atom_site_aniso_U_23
_atom_site_aniso_U_13
_atom_site_aniso_U_12
W2 0.00677(6) 0.00713(7) 0.00768(7) -0.00197(5) 0.00039(5) -0.00129(5)
W5 0.00893(7) 0.00685(7) 0.00873(7) -0.00200(5) -0.00070(5) 0.00024(5)
W6 0.00687(7) 0.00718(7) 0.01020(7) -0.00068(5) 0.00141(5) -0.00104(5)
W9 0.00651(6) 0.00782(7) 0.01127(7) -0.00391(5) 0.00098(5) -0.00154(5)
W7 0.00676(7) 0.01168(7) 0.00972(7) -0.00205(6) -0.00070(5) -0.00158(5)
W4 0.00926(7) 0.00772(7) 0.00694(7) -0.00136(5) 0.00057(5) -0.00076(5)
W10 0.00668(7) 0.00866(7) 0.01439(8) -0.00130(6) 0.00158(6) 0.00070(5)
W1 0.00896(7) 0.00698(7) 0.00726(7) -0.00179(5) -0.00059(5) -0.00124(5)
W8 0.00608(6) 0.00899(7) 0.00913(7) -0.00213(5) 0.00120(5) -0.00153(5)
W3 0.00951(7) 0.00669(7) 0.01032(7) -0.00155(5) 0.00126(5) -0.00221(5)
Yb1 0.00688(7) 0.00705(7) 0.00852(7) -0.00200(5) 0.00061(5) -0.00162(5)
O15 0.0057(12) 0.0118(14) 0.0123(14) -0.0025(11) -0.0008(10) 0.0022(10)
Na5 0.0129(9) 0.0145(9) 0.0144(9) -0.0042(7) 0.0000(7) -0.0029(7)
O35 0.0112(14) 0.0086(13) 0.0168(16) -0.0056(12) 0.0040(12) -0.0014(11)
O8 0.0117(14) 0.0089(13) 0.0106(14) -0.0024(11) 0.0003(11) -0.0015(11)
Na7 0.0161(9) 0.0152(9) 0.0137(9) -0.0009(7) 0.0006(7) -0.0038(7)
Na9 0.0146(9) 0.0175(10) 0.0212(11) -0.0042(8) -0.0006(8) -0.0037(8)
Na3 0.0187(10) 0.0143(9) 0.0149(9) -0.0018(7) -0.0017(8) -0.0043(8)
Na4 0.0151(9) 0.0174(10) 0.0147(9) -0.0030(8) 0.0013(7) -0.0047(8)
O28 0.0086(13) 0.0140(15) 0.0115(14) -0.0021(12) 0.0004(11) -0.0042(11)
Na6 0.0140(9) 0.0138(9) 0.0126(9) -0.0046(7) -0.0009(7) -0.0017(7)
O16 0.0117(14) 0.0100(14) 0.0115(14) -0.0047(11) -0.0002(11) -0.0017(11)
O34 0.0096(14) 0.0142(15) 0.0133(15) -0.0034(12) 0.0008(11) 0.0000(11)
O30 0.0086(13) 0.0123(14) 0.0096(14) -0.0037(11) 0.0011(11) -0.0013(11)
O12 0.0143(15) 0.0117(14) 0.0101(14) -0.0009(11) 0.0024(11) -0.0051(12)
O10 0.0111(14) 0.0081(13) 0.0113(14) -0.0024(11) 0.0000(11) -0.0023(11)
O24 0.0085(13) 0.0104(14) 0.0139(15) -0.0036(11) 0.0021(11) -0.0026(11)
O17 0.0138(15) 0.0065(13) 0.0121(14) 0.0004(11) -0.0015(11) -0.0008(11)
O6 0.0095(13) 0.0103(14) 0.0106(14) -0.0023(11) -0.0016(11) -0.0027(11)
O32 0.0123(15) 0.0078(13) 0.0162(16) 0.0005(12) 0.0014(12) -0.0003(11)
O31 0.0071(13) 0.0083(13) 0.0113(14) -0.0022(11) -0.0005(10) -0.0016(10)
O33 0.0076(13) 0.0165(16) 0.0162(16) -0.0013(13) -0.0030(12) -0.0014(12)
O26 0.0102(14) 0.0158(15) 0.0086(14) -0.0002(12) 0.0000(11) -0.0007(12)
O14 0.0117(14) 0.0112(14) 0.0105(14) -0.0014(11) -0.0024(11) -0.0008(11)
O1 0.0094(13) 0.0075(13) 0.0091(13) -0.0028(10) 0.0003(10) -0.0007(10)
O22 0.0086(13) 0.0075(13) 0.0113(14) -0.0031(11) 0.0007(11) -0.0001(10)
O20 0.0092(13) 0.0071(13) 0.0117(14) -0.0025(11) 0.0020(11) -0.0015(10)
Na2 0.051(2) 0.0170(15) 0.0161(15) -0.0038(12) -0.0043(15) -0.0122(15)
O21 0.0068(13) 0.0108(14) 0.0122(14) -0.0056(11) -0.0004(10) -0.0001(10)
O7 0.0117(14) 0.0165(16) 0.0142(15) -0.0054(12) 0.0007(12) -0.0067(12)
O4 0.0109(14) 0.0081(13) 0.0106(14) -0.0023(11) 0.0015(11) -0.0027(11)
O19 0.0073(13) 0.0087(13) 0.0130(14) -0.0027(11) -0.0013(11) -0.0009(10)
O3 0.0079(13) 0.0084(13) 0.0131(14) -0.0025(11) 0.0004(11) -0.0010(10)
O2 0.0089(13) 0.0093(13) 0.0121(14) -0.0026(11) 0.0010(11) -0.0014(11)
O25 0.0152(16) 0.0131(15) 0.0129(15) -0.0002(12) 0.0032(12) -0.0040(12)
O50 0.0113(14) 0.0136(15) 0.0163(16) -0.0044(12) 0.0013(12) -0.0036(12)
O18 0.0113(14) 0.0089(14) 0.0181(16) -0.0057(12) -0.0024(12) 0.0029(11)
O36 0.0130(16) 0.0108(15) 0.0246(19) 0.0001(13) 0.0026(14) 0.0057(12)
O23 0.0107(14) 0.0170(16) 0.0174(16) -0.0096(13) -0.0009(12) -0.0045(12)
O45 0.0136(15) 0.0137(15) 0.0142(15) -0.0018(12) -0.0009(12) -0.0048(12)
O9 0.0152(15) 0.0121(15) 0.0110(14) -0.0020(12) -0.0037(12) -0.0023(12)
O29 0.0109(14) 0.0166(16) 0.0119(15) -0.0006(12) 0.0037(11) -0.0044(12)
O57 0.0154(16) 0.0226(18) 0.0121(16) -0.0021(14) 0.0020(13) 0.0046(14)
O52 0.0138(16) 0.0202(18) 0.0211(18) -0.0098(14) 0.0033(13) -0.0055(13)
O46 0.0167(16) 0.0140(15) 0.0105(14) -0.0002(12) 0.0019(12) -0.0039(12)
O58 0.0156(16) 0.0155(16) 0.0109(15) 0.0000(12) -0.0032(12) -0.0050(13)
O44 0.0200(18) 0.0176(18) 0.029(2) -0.0098(16) 0.0050(15) -0.0080(14)
O47 0.0165(18) 0.044(3) 0.0163(18) 0.0016(18) 0.0018(14) -0.0078(18)
O60 0.030(2) 0.023(2) 0.024(2) -0.0021(17) 0.0047(17) 0.0043(17)
O59 0.0190(17) 0.0151(16) 0.0143(16) -0.0024(13) 0.0016(13) -0.0001(13)
O5 0.0166(16) 0.0164(16) 0.0076(14) -0.0015(12) -0.0010(12) 0.0001(13)
O56 0.0191(18) 0.0203(18) 0.0162(17) -0.0032(14) -0.0012(14) -0.0047(14)
O53 0.0117(14) 0.0157(15) 0.0143(15) -0.0054(12) -0.0013(12) -0.0052(12)
O51 0.0113(14) 0.0132(15) 0.0179(16) -0.0037(13) -0.0004(12) -0.0035(12)
O54 0.0114(15) 0.0158(16) 0.0186(17) -0.0041(13) -0.0009(12) -0.0028(12)
O11 0.0181(17) 0.0114(15) 0.0180(17) -0.0021(13) 0.0043(13) -0.0076(13)
O55 0.0154(17) 0.026(2) 0.0231(19) -0.0104(16) -0.0026(14) 0.0002(15)
O66 0.0159(18) 0.0180(18) 0.039(3) -0.0071(17) -0.0018(17) -0.0017(14)
O27 0.0111(15) 0.0262(19) 0.0142(16) -0.0031(14) -0.0050(12) -0.0040(14)
O13 0.0068(12) 0.0105(13) 0.0084(13) -0.0031(10) -0.0015(10) -0.0026(10)
O67 0.0183(19) 0.026(2) 0.031(2) -0.0009(18) 0.0040(16) -0.0001(16)
O62 0.0173(19) 0.0178(19) 0.041(3) 0.0056(18) 0.0004(17) -0.0052(15)
O69 0.0126(17) 0.029(2) 0.039(3) -0.0205(19) -0.0092(16) 0.0049(15)
O61 0.079(4) 0.0128(19) 0.030(2) 0.0018(17) -0.033(3) -0.008(2)
O43 0.040(3) 0.0175(18) 0.0173(19) -0.0035(15) 0.0040(17) -0.0055(17)
O68 0.0144(18) 0.029(2) 0.044(3) 0.003(2) -0.0030(18) -0.0096(17)
O48B 0.016(4) 0.020(4) 0.022(4) -0.006(3) 0.001(3) -0.005(3)
Na10 0.0211(17) 0.0227(18) 0.036(2) -0.0102(16) 0.0041(15) -0.0105(14)
O70 0.031(2) 0.021(2) 0.025(2) -0.0086(16) 0.0033(17) -0.0130(17)
Na1 0.0119(17) 0.0199(19) 0.0091(16) -0.0043(14) -0.0014(13) -0.0046(15)
O65A 0.071(9) 0.031(6) 0.048(7) 0.017(5) -0.038(7) -0.029(6)
O42 0.035(3) 0.018(2) 0.074(4) 0.004(2) -0.006(3) -0.009(2)
O40 0.088(5) 0.029(3) 0.077(5) -0.022(3) -0.042(4) -0.008(3)
O39 0.025(4) 0.034(5) 0.036(5) -0.002(4) 0.000(4) -0.015(4)
O41 0.031(5) 0.026(4) 0.026(4) 0.001(4) -0.010(4) -0.005(4)
O49B 0.013(2) 0.016(2) 0.019(2) -0.0001(19) -0.0031(19) -0.0037(18)
Na8 0.036(3) 0.017(2) 0.031(3) 0.003(2) 0.017(2) 0.002(2)
O64 0.026(2) 0.049(3) 0.018(2) -0.009(2) -0.0028(17) 0.011(2)
Na11 0.016(3) 0.025(4) 0.025(4) -0.004(3) 0.007(3) -0.006(3)
O63 0.028(6) 0.124(14) 0.032(6) 0.025(8) 0.011(5) 0.003(7)
Na12 0.035(3) 0.041(3) 0.036(3) -0.013(3) -0.002(2) -0.008(3)
O72A 0.015(4) 0.033(5) 0.033(5) -0.008(4) 0.007(3) -0.006(3)
O73C 0.086(7) 0.136(9) 0.100(7) -0.072(7) 0.050(6) -0.060(7)
O74B 0.056(7) 0.027(5) 0.037(6) -0.003(4) -0.028(5) 0.013(5)
O73B 0.050(7) 0.049(7) 0.022(5) -0.004(5) -0.008(4) -0.024(6)
O71 0.030(5) 0.039(5) 0.030(5) -0.017(4) -0.014(4) 0.011(4)
O75A 0.039(6) 0.048(7) 0.046(7) -0.002(6) -0.011(5) -0.002(5)
O73A 0.011(5) 0.024(6) 0.019(6) -0.003(5) 0.004(4) -0.004(4)
O65B 0.016(3) 0.019(3) 0.014(3) -0.002(3) 0.000(3) -0.008(3)
O77 0.023(4) 0.024(4) 0.016(3) 0.000(3) -0.005(3) -0.014(3)
O48A 0.076(12) 0.026(7) 0.100(14) -0.016(8) -0.060(11) 0.013(7)
O75B 0.030(13) 0.030(13) 0.050(17) -0.019(13) -0.007(11) -0.001(11)
O74A 0.010(5) 0.008(5) 0.015(6) 0.002(5) -0.002(5) 0.002(4)
O74C 0.080(10) 0.046(8) 0.064(9) 0.022(7) -0.050(8) 0.002(7)
O72B 0.040(7) 0.040(7) 0.065(9) -0.015(6) -0.014(6) 0.004(5)
O49A 0.011(5) 0.034(7) 0.014(6) -0.005(5) -0.005(4) 0.011(5)
O37 0.039(9) 0.060(12) 0.008(6) -0.001(7) -0.003(6) 0.013(8)
O38 0.029(8) 0.075(14) 0.024(8) -0.029(9) 0.001(6) -0.014(9)
O72C 0.043(19) 0.06(2) 0.11(3) 0.00(2) -0.01(2) -0.028(17)

loop_
_atom_type_symbol
_atom_type_description
_atom_type_scat_dispersion_real
_atom_type_scat_dispersion_imag
_atom_type_scat_source
Na Na 0.0362 0.0249 'International Tables Vol C Tables 4.2.6.8 and 6.1.1.4'
O O 0.0106 0.0060 'International Tables Vol C Tables 4.2.6.8 and 6.1.1.4'
W W -0.8490 6.8722 'International Tables Vol C Tables 4.2.6.8 and 6.1.1.4'
Yb Yb -0.3850 5.5486 'International Tables Vol C Tables 4.2.6.8 and 6.1.1.4'

loop_
_geom_angle_atom_site_label_1
_geom_angle_atom_site_label_2
_geom_angle_atom_site_label_3
_geom_angle
_geom_angle_site_symmetry_1
_geom_angle_site_symmetry_3
_geom_angle_publ_flag
O65Ba NA8a Na9 42.1(2) . . ?
O71b NA10b Na9 138.6(3) . . ?
NA8a O65Ba Na9 97.5(3) . . ?
O63a NA8a Na9 87.6(5) . . ?
NA12b NA10b Na9 135.02(16) . . ?
O15 W2 Yb1 130.13(10) . . ?
O15 W2 O13 73.83(12) . . ?
O72Ab NA10b Na9 104.1(3) . . ?
O65Ba NA8a O66 82.7(3) . . ?
O63a NA8a O66 93.8(5) . . ?
O63a NA8a O67 85.9(4) . 2_766 ?
O65Ba NA8a O67 88.0(3) . 2_766 ?
O41a NA11a O69 146.9(4) 1_655 . ?
O8 W2 Yb1 86.04(10) . . ?
O8 W2 O15 84.02(14) . . ?
O8 W2 O6 155.17(14) . . ?
O8 W2 O13 78.15(13) . . ?
O6 W2 Yb1 85.29(10) . . ?
O6 W2 O15 83.90(14) . . ?
O6 W2 O13 77.67(12) . . ?
O1 W2 Yb1 27.06(10) . . ?
O1 W2 O15 157.16(14) . . ?
O1 W2 O8 92.37(14) . . ?
O1 W2 O6 90.41(14) . . ?
O1 W2 O13 83.35(13) . . ?
O7 W2 Yb1 130.49(12) . . ?
O7 W2 O15 99.37(16) . . ?
O7 W2 O8 100.84(15) . . ?
O7 W2 O6 102.48(15) . . ?
O7 W2 O1 103.45(16) . . ?
O7 W2 O13 173.18(15) . . ?
O72Ba NA11a O69 120.0(5) . . ?
O71b NA10b O68 173.7(3) . . ?
O72Ab NA10b O68 91.0(3) . . ?
O73Ab NA12b Na10 66.8(3) . . ?
O48Ab NA12b Na10 123.6(5) 1_565 . ?
O73Cb NA12b Na10 107.6(4) . . ?
O74Cb NA12b Na10 109.6(4) . . ?
O71b NA12b Na10 44.1(3) . . ?
NA12b O71b Na10 94.4(4) . . ?
O72Cb NA12b Na10 87.2(12) . . ?
O13 W2 Yb1 56.30(8) . . ?
O74Bb NA12b Na10 126.4(4) . . ?
O72Ab NA12b Na10 41.6(3) . . ?
NA12b O72Ab Na10 96.8(4) . . ?
O72Ba NA11a O70 148.2(4) . . ?
O41a NA11a O70 74.9(3) 1_655 . ?
O72Ab NA10b Na1 108.7(3) . 1_655 ?
O71b NA10b Na1 67.6(3) . 1_655 ?
O41a NA11a Na1 47.6(3) 1_655 1_655 ?
O72Ba NA11a Na1 101.6(4) . 1_655 ?
O15 W5 O13 76.95(12) . . ?
O16 W5 O15 86.28(14) . . ?
O16 W5 O17 87.76(15) . . ?
O16 W5 O14 154.35(14) . . ?
O16 W5 O13 77.20(13) . . ?
O17 W5 O15 154.81(14) . . ?
O17 W5 O14 88.25(15) . . ?
O17 W5 O13 77.86(13) . . ?
O14 W5 O15 86.63(15) . . ?
O14 W5 O13 77.19(13) . . ?
O18 W5 O15 104.26(15) . . ?
O18 W5 O16 103.51(16) . . ?
O18 W5 O17 100.93(16) . . ?
O18 W5 O14 102.13(16) . . ?
O18 W5 O13 178.60(15) . . ?
O24 W6 Yb1 85.76(10) . . ?
O24 W6 O32 83.97(15) . . ?
O24 W6 O31 78.12(13) . . ?
O24 W6 O26 154.66(14) . . ?
O32 W6 Yb1 130.31(10) . . ?
O32 W6 O31 74.29(13) . . ?
O31 W6 Yb1 56.02(8) . . ?
O26 W6 Yb1 85.85(10) . . ?
O26 W6 O32 83.35(15) . . ?
O26 W6 O31 77.36(13) . . ?
O20 W6 Yb1 27.42(10) . . ?
O20 W6 O24 92.29(15) . . ?
O20 W6 O32 157.70(14) . . ?
O20 W6 O31 83.42(13) . . ?
O20 W6 O26 91.18(15) . . ?
O25 W6 Yb1 130.89(12) . . ?
O25 W6 O24 101.48(16) . . ?
O25 W6 O32 98.80(16) . . ?
O25 W6 O31 173.09(15) . . ?
O25 W6 O26 102.08(16) . . ?
O25 W6 O20 103.49(16) . . ?
O35 W9 Yb1 129.51(10) . . ?
O35 W9 O31 73.94(13) . . ?
O30 W9 Yb1 85.82(10) . . ?
O30 W9 O35 83.92(14) . . ?
O30 W9 O24 154.65(14) . . ?
O30 W9 O31 77.97(13) . . ?
O24 W9 Yb1 85.01(10) . . ?
O24 W9 O35 83.81(14) . . ?
O24 W9 O31 77.35(13) . . ?
O31 W9 Yb1 55.57(8) . . ?
O21 W9 Yb1 27.02(10) . . ?
O21 W9 O35 156.51(14) . . ?
O21 W9 O30 92.11(15) . . ?
O21 W9 O24 90.38(15) . . ?
O21 W9 O31 82.59(13) . . ?
O23 W9 Yb1 130.63(12) . . ?
O23 W9 O35 99.84(16) . . ?
O23 W9 O30 102.72(16) . . ?
O23 W9 O24 101.18(16) . . ?
O23 W9 O31 173.69(15) . . ?
O23 W9 O21 103.61(16) . . ?
O28 W7 Yb1 85.26(10) . . ?
O28 W7 O31 77.30(13) . . ?
O28 W7 O33 83.31(15) . . ?
O31 W7 Yb1 55.86(8) . . ?
O33 W7 Yb1 129.69(10) . . ?
O33 W7 O31 73.84(13) . . ?
O26 W7 Yb1 85.83(10) . . ?
O26 W7 O28 154.41(14) . . ?
O26 W7 O31 77.85(13) . . ?
O26 W7 O33 84.06(15) . . ?
O19 W7 Yb1 28.06(10) . . ?
O19 W7 O28 90.85(15) . . ?
O19 W7 O31 83.91(13) . . ?
O19 W7 O33 157.72(14) . . ?
O19 W7 O26 92.48(15) . . ?
O27 W7 Yb1 132.92(14) . . ?
O27 W7 O28 100.80(16) . . ?
O27 W7 O31 171.11(16) . . ?
O27 W7 O33 97.36(17) . . ?
O27 W7 O26 102.83(17) . . ?
O27 W7 O19 104.86(17) . . ?
O12 W4 Yb1 86.18(10) . . ?
O12 W4 O14 83.29(14) . . ?
O12 W4 O13 77.45(13) . . ?
NA11a O41a Na1 85.9(4) 1_455 . ?
O72Ba NA11a O40 77.6(4) . 1_655 ?
O41a NA11a O40 82.6(4) 1_655 1_655 ?
O63a NA8a O64 96.7(5) . . ?
O72Ab NA10b Na12 41.6(3) . . ?
O71b NA10b Na12 41.5(3) . . ?
O75Bb O73Ab Na12 142(2) 2_765 . ?
O74Bb NA12b O72A 161.3(5) . . ?
O71b NA12b O72A 85.4(4) . . ?
O74Cb NA12b O72A 115.7(5) . . ?
O72Cb NA12b O72A 65.6(13) . . ?
O72Ab NA12b O73C 109.5(4) . . ?
O71b NA12b O73C 90.0(5) . . ?
O74Cb NA12b O73C 134.5(5) . . ?
O73Ab NA12b O73C 43.2(4) . . ?
O74Bb NA12b O73C 87.4(4) . . ?
O72Cb NA12b O73C 151.5(11) . . ?
O72Cb NA12b O74B 103.5(14) . . ?
O74Bb NA12b O71 86.4(4) . . ?
O72Ab NA10b O71 82.8(4) . . ?
O74Cb NA12b O71 98.9(5) . . ?
O72Cb NA12b O71 116.5(11) . . ?
O72Cb NA12b O73A 152.0(13) . . ?
O71b NA12b O73A 50.5(4) . . ?
O72Ab NA12b O73A 87.4(4) . . ?
O74Bb NA12b O73A 100.3(5) . . ?
O74Cb NA12b O73A 141.8(6) . . ?
O63a NA8a O65B 103.0(5) . . ?
O74Cb NA12b O48A 100.7(6) . 1_565 ?
O72Ab NA12b O48A 82.6(5) . 1_565 ?
O73Cb NA12b O48A 79.1(5) . 1_565 ?
O71b NA12b O48A 160.0(6) . 1_565 ?
O72Cb NA12b O48A 72.5(11) . 1_565 ?
O73Ab NA12b O48A 112.8(6) . 1_565 ?
O74Bb NA12b O48A 109.5(6) . 1_565 ?
O72Cb NA12b O74C 55.3(14) . . ?
O74Bb NA12b O74C 49.3(5) . . ?
O41a NA11a O72B 89.9(5) 1_655 . ?
O65Ba Na9 O66 84.6(2) . . ?
O65Ba Na9 O67 80.0(2) . . ?
O65Ba Na9 O62 96.3(2) . . ?
O65Ba Na9 O68 91.6(2) . . ?
O65Ab Na9 Na10 142.1(3) . . ?
O65Ba Na9 Na8 40.5(2) . . ?
O49Ba Na3 Na5 82.24(14) . . ?
O49Ab Na3 Na5 100.7(3) . . ?
O49Ba Na3 Na4 43.17(13) . . ?
O49Ab Na3 Na4 47.7(3) . . ?
O49Ab Na3 O44 170.3(3) . . ?
O49Ab Na3 O43 97.3(4) . . ?
O48Ab Na4 Na3 121.9(4) . . ?
O48Ba Na4 Na3 125.2(2) . . ?
O49Ba Na4 Na3 44.16(14) . . ?
O49Ab Na4 Na3 42.8(3) . . ?
O48Ab Na4 Na4 105.1(4) . 2_655 ?
O49Ab Na4 Na4 163.1(3) . 2_655 ?
O49Ba Na4 Na4 146.85(17) . 2_655 ?
O48Ba Na4 Na4 91.7(2) . 2_655 ?
O48Ab Na4 O45 163.5(4) . . ?
O49Ba Na4 O46 170.62(18) . 2_655 ?
O48Ab Na4 O46 106.6(4) . 2_655 ?
O48Ab Na4 O47 83.2(5) . . ?
O49Ba Na4 O48B 84.2(3) . . ?
O48Ab Na4 O49A 88.0(5) . . ?
NA10b O69 Na9 100.4(2) . . ?
NA10b O70 Na1 82.5(2) . 1_655 ?
NA10b Na1 W1 114.35(13) 1_455 . ?
O41a Na1 W1 165.0(3) . . ?
NA11a Na1 W1 132.30(19) 1_455 . ?
O41a Na1 O10 158.6(3) . . ?
NA10b Na1 Na2 172.27(16) 1_455 . ?
O41a Na1 Na2 118.3(3) . . ?
NA11a Na1 Na2 164.80(19) 1_455 . ?
O41a Na1 O70 79.7(3) . 1_455 ?
O41a Na1 O39 79.3(3) . . ?
O41a Na1 Na11 46.6(3) . 1_455 ?
NA10b O40 Na1 91.3(3) 1_455 . ?
Na3 O49Ab Na4 89.5(4) . . ?
Na4 O49Ba Na3 92.67(19) . . ?
Na4 O48Ab Na12 172.4(7) . 1_545 ?
O6 W4 Yb1 86.37(10) . . ?
O6 W4 O12 154.52(14) . . ?
O6 W4 O14 83.05(14) . . ?
O6 W4 O13 78.07(12) . . ?
O14 W4 Yb1 130.23(9) . . ?
O14 W4 O13 73.33(12) . . ?
O3 W4 Yb1 28.48(11) . . ?
O3 W4 O12 91.70(15) . . ?
O3 W4 O6 93.27(14) . . ?
O3 W4 O14 158.69(15) . . ?
O3 W4 O13 85.36(14) . . ?
O5 W4 Yb1 133.56(12) . . ?
O5 W4 O12 102.26(16) . . ?
O5 W4 O6 100.52(16) . . ?
O5 W4 O14 96.21(15) . . ?
O5 W4 O3 105.10(16) . . ?
O5 W4 O13 169.53(15) . . ?
O13 W4 Yb1 56.89(8) . . ?
O35 W10 O34 87.31(15) . . ?
O35 W10 O32 87.68(15) . . ?
O35 W10 O31 77.81(13) . . ?
O35 W10 O33 155.01(15) . . ?
O34 W10 O32 154.99(15) . . ?
O34 W10 O31 77.59(13) . . ?
O34 W10 O33 87.17(15) . . ?
O32 W10 O31 77.40(13) . . ?
O33 W10 O32 87.10(15) . . ?
O33 W10 O31 77.20(13) . . ?
O36 W10 O35 102.45(18) . . ?
O36 W10 O34 102.79(17) . . ?
O36 W10 O32 102.22(17) . . ?
O36 W10 O31 179.54(17) . . ?
O36 W10 O33 102.54(18) . . ?
O8 W1 Yb1 85.62(10) . . ?
O8 W1 O16 82.99(14) . . ?
O8 W1 O13 77.68(13) . . ?
O8 W1 Na1 160.52(12) . . ?
O16 W1 Yb1 129.56(10) . . ?
O16 W1 O13 73.45(12) . . ?
O16 W1 Na1 106.83(12) . . ?
O10 W1 Yb1 85.82(10) . . ?
O10 W1 O8 154.76(14) . . ?
O10 W1 O16 84.28(14) . . ?
O10 W1 O13 77.83(13) . . ?
O10 W1 Na1 44.71(12) . . ?
O2 W1 Yb1 27.87(11) . . ?
O2 W1 O8 90.67(14) . . ?
O2 W1 O16 157.36(14) . . ?
O2 W1 O10 92.77(14) . . ?
O2 W1 O13 83.97(14) . . ?
O2 W1 Na1 86.04(13) . . ?
O9 W1 Yb1 133.15(12) . . ?
O9 W1 O8 101.08(15) . . ?
O9 W1 O16 97.27(15) . . ?
O9 W1 O10 102.10(15) . . ?
O9 W1 O2 105.29(16) . . ?
O9 W1 O13 170.71(14) . . ?
O9 W1 Na1 61.58(14) . . ?
O13 W1 Yb1 56.12(8) . . ?
O13 W1 Na1 120.91(10) . . ?
Na1 W1 Yb1 99.87(7) . . ?
O28 W8 Yb1 85.23(10) . . ?
O28 W8 O34 84.11(15) . . ?
O28 W8 O30 154.08(14) . . ?
O28 W8 O31 77.01(13) . . ?
O34 W8 Yb1 129.37(10) . . ?
O34 W8 O31 73.68(13) . . ?
O30 W8 Yb1 85.78(10) . . ?
O30 W8 O34 82.95(14) . . ?
O30 W8 O31 77.84(13) . . ?
O31 W8 Yb1 55.70(8) . . ?
O22 W8 Yb1 27.82(11) . . ?
O22 W8 O28 91.90(15) . . ?
O22 W8 O34 157.17(15) . . ?
O22 W8 O30 91.39(14) . . ?
O22 W8 O31 83.52(13) . . ?
O29 W8 Yb1 132.92(12) . . ?
O29 W8 O28 101.37(16) . . ?
O29 W8 O34 97.71(16) . . ?
O29 W8 O30 102.55(16) . . ?
O29 W8 O31 171.31(15) . . ?
O29 W8 O22 105.11(16) . . ?
O12 W3 Yb1 85.95(10) . . ?
O12 W3 O10 154.03(14) . . ?
O12 W3 O17 83.68(14) . . ?
O12 W3 O13 77.68(13) . . ?
O10 W3 Yb1 85.98(9) . . ?
O10 W3 O17 82.86(14) . . ?
O10 W3 O13 77.28(12) . . ?
O17 W3 Yb1 130.30(9) . . ?
O17 W3 O13 73.79(12) . . ?
O4 W3 Yb1 27.40(10) . . ?
O4 W3 O12 92.65(15) . . ?
O4 W3 O10 91.44(14) . . ?
O4 W3 O17 157.67(14) . . ?
O4 W3 O13 83.90(13) . . ?
O11 W3 Yb1 131.66(13) . . ?
O11 W3 O12 102.14(16) . . ?
O11 W3 O10 101.65(16) . . ?
O11 W3 O17 98.04(16) . . ?
O11 W3 O4 104.26(17) . . ?
O11 W3 O13 171.83(15) . . ?
O13 W3 Yb1 56.51(8) . . ?
W6 Yb1 W7 51.152(5) . . ?
W6 Yb1 W8 75.484(6) . . ?
W7 Yb1 W8 51.373(5) . . ?
W4 Yb1 W6 148.354(7) . . ?
W4 Yb1 W7 157.870(7) . . ?
W4 Yb1 W8 113.833(7) . . ?
O1 Yb1 W6 89.46(8) . . ?
O1 Yb1 W7 137.34(8) . . ?
O1 Yb1 W4 64.75(8) . . ?
O1 Yb1 W8 143.28(8) . . ?
O1 Yb1 O22 145.33(11) . . ?
O1 Yb1 O19 137.73(11) . . ?
O1 Yb1 O3 74.26(11) . . ?
O1 Yb1 O2 73.37(11) . . ?
O22 Yb1 W6 96.35(8) . . ?
O22 Yb1 W7 66.05(8) . . ?
O22 Yb1 W4 95.64(8) . . ?
O22 Yb1 W8 20.87(8) . . ?
O22 Yb1 O19 74.37(12) . . ?
O22 Yb1 O3 78.81(11) . . ?
O22 Yb1 O2 139.73(11) . . ?
O20 Yb1 W6 20.71(8) . . ?
O20 Yb1 W7 65.06(8) . . ?
O20 Yb1 W4 136.98(8) . . ?
O20 Yb1 W8 96.19(8) . . ?
O20 Yb1 O1 72.71(11) . . ?
O20 Yb1 O22 117.05(11) . . ?
O20 Yb1 O21 74.21(12) . . ?
O20 Yb1 O4 145.39(12) . . ?
O20 Yb1 O19 74.05(11) . . ?
O20 Yb1 O3 137.67(11) . . ?
O20 Yb1 O2 77.52(11) . . ?
O21 Yb1 W6 65.18(8) . . ?
O21 Yb1 W7 95.86(8) . . ?
O21 Yb1 W4 90.41(8) . . ?
O21 Yb1 W8 65.52(8) . . ?
O21 Yb1 O1 77.75(11) . . ?
O21 Yb1 O22 73.93(11) . . ?
O21 Yb1 O4 139.28(12) . . ?
O21 Yb1 O19 116.87(11) . . ?
O21 Yb1 O3 73.52(11) . . ?
O21 Yb1 O2 144.33(11) . . ?
O4 Yb1 W6 145.85(8) . . ?
O4 Yb1 W7 96.62(8) . . ?
O4 Yb1 W4 65.68(8) . . ?
O4 Yb1 W8 93.44(8) . . ?
O4 Yb1 O1 115.80(11) . . ?
O4 Yb1 O22 76.17(11) . . ?
O4 Yb1 O19 80.00(12) . . ?
O4 Yb1 O3 74.07(11) . . ?
O4 Yb1 O2 73.74(11) . . ?
O19 Yb1 W6 65.96(8) . . ?
O19 Yb1 W7 21.01(8) . . ?
O19 Yb1 W4 145.67(8) . . ?
O19 Yb1 W8 65.53(8) . . ?
O19 Yb1 O3 146.32(11) . . ?
O19 Yb1 O2 74.58(11) . . ?
O3 Yb1 W6 137.99(8) . . ?
O3 Yb1 W7 144.86(8) . . ?
O3 Yb1 W4 21.18(8) . . ?
O3 Yb1 W8 94.68(8) . . ?
O3 Yb1 O2 116.90(11) . . ?
O2 Yb1 W6 93.81(8) . . ?
O2 Yb1 W7 91.49(8) . . ?
O2 Yb1 W4 95.73(8) . . ?
O2 Yb1 W8 139.71(8) . . ?
W5 O15 W2 115.22(16) . . ?
Na6 Na5 Na3 124.87(8) . . ?
O50 Na5 Na3 41.89(10) . . ?
O50 Na5 Na6 99.65(11) . . ?
O50 Na5 O53 160.52(15) . . ?
O50 Na5 O51 83.25(13) . . ?
O50 Na5 O54 90.56(14) . . ?
O50 Na5 O55 110.22(15) . . ?
O52 Na5 Na3 98.52(12) . . ?
O52 Na5 Na6 120.70(13) . . ?
O52 Na5 O50 86.73(15) . . ?
O52 Na5 O53 90.74(15) . . ?
O52 Na5 O51 99.57(15) . . ?
O52 Na5 O54 165.21(16) . . ?
O52 Na5 O55 78.34(15) . . ?
O53 Na5 Na3 119.86(11) . . ?
O53 Na5 Na6 98.25(11) . . ?
O53 Na5 O51 78.12(13) . . ?
O53 Na5 O54 96.52(14) . . ?
O53 Na5 O55 88.10(15) . . ?
O51 Na5 Na3 41.74(9) . . ?
O51 Na5 Na6 139.69(12) . . ?
O51 Na5 O55 166.07(16) . . ?
O54 Na5 Na3 89.03(11) . . ?
O54 Na5 Na6 45.54(10) . . ?
O54 Na5 O51 94.54(14) . . ?
O54 Na5 O55 89.01(14) . . ?
O55 Na5 Na3 152.01(13) . . ?
O55 Na5 Na6 43.94(10) . . ?
W10 O35 W9 115.62(16) . . ?
W2 O8 W1 113.41(16) . . ?
O57 Na7 Na6 49.30(11) . . ?
O57 Na7 O58 91.52(15) . . ?
O57 Na7 O60 86.54(16) . . ?
O57 Na7 O59 73.88(14) . . ?
O57 Na7 O62 97.22(18) . . ?
O57 Na7 O61 173.45(19) . . ?
O58 Na7 Na6 48.55(10) . . ?
O58 Na7 O59 73.52(14) . . ?
O60 Na7 Na6 115.59(15) . . ?
O60 Na7 O58 102.26(16) . . ?
O60 Na7 O59 159.69(18) . . ?
O60 Na7 O62 108.27(17) . . ?
O59 Na7 Na6 46.63(10) . . ?
O62 Na7 Na6 119.80(14) . . ?
O66 NA8a Na9 44.32(13) . . ?
O62 Na7 O58 148.64(17) . . ?
O62 Na7 O59 80.09(15) . . ?
O61 Na7 Na6 124.95(18) . . ?
O61 Na7 O58 81.94(17) . . ?
O61 Na7 O60 94.4(2) . . ?
O61 Na7 O59 104.4(2) . . ?
O61 Na7 O62 88.65(18) . . ?
O66 Na9 O67 161.52(19) . . ?
O66 Na9 Na10 107.04(15) . . ?
O66 Na9 O65A 62.8(3) . . ?
O66 Na9 Na8 47.86(15) . . ?
O67 Na9 Na10 91.23(14) . . ?
O67 Na9 O65A 101.1(3) . . ?
O67 Na9 Na8 114.12(17) . . ?
O62 Na9 O66 76.69(16) . . ?
O62 Na9 O67 94.85(17) . . ?
O62 Na9 Na10 126.54(16) . . ?
O62 Na9 O65A 88.3(3) . . ?
O62 Na9 Na8 72.80(17) . . ?
O69 Na9 O66 98.76(17) . . ?
O69 Na9 O67 97.23(18) . . ?
O69 Na9 O62 87.57(19) . . ?
O69 Na9 O68 85.40(19) . . ?
O69 Na9 Na10 39.00(14) . . ?
O69 Na9 O65A 161.5(3) . . ?
O69 Na9 Na8 143.80(17) . . ?
O69 Na9 O65B 175.4(2) . . ?
O68 Na9 O66 87.59(17) . . ?
O68 Na9 O67 102.89(17) . . ?
O68 Na9 O62 161.60(18) . . ?
O68 Na9 Na10 49.17(15) . . ?
O68 Na9 O65A 93.0(3) . . ?
O68 Na9 Na8 103.68(18) . . ?
Na4 Na3 Na5 114.28(8) . . ?
O50 Na3 Na5 42.10(10) . . ?
O50 Na3 Na4 125.57(12) . . ?
O50 Na3 O44 104.53(16) . . ?
O50 Na3 O43 100.78(16) . . ?
O50 Na3 O49B 82.41(17) . . ?
O50 Na3 O49A 84.2(3) . . ?
O45 Na3 Na5 140.11(12) . . ?
O45 Na3 Na4 40.85(10) . . ?
O45 Na3 O50 165.42(16) . . ?
O45 Na3 O44 90.05(15) . . ?
O45 Na3 O51 96.32(14) . . ?
O45 Na3 O43 82.68(15) . . ?
O45 Na3 O49B 83.89(17) . . ?
O45 Na3 O49A 81.3(3) . . ?
O44 Na3 Na5 88.71(13) . . ?
O44 Na3 Na4 126.14(13) . . ?
O44 Na3 O43 77.03(16) . . ?
O44 Na3 O49B 157.39(18) . . ?
O51 Na3 Na5 44.38(10) . . ?
O51 Na3 Na4 84.98(11) . . ?
O51 Na3 O50 86.09(14) . . ?
O51 Na3 O44 79.55(15) . . ?
O51 Na3 O43 156.56(17) . . ?
O51 Na3 O49B 79.50(17) . . ?
O51 Na3 O49A 105.7(4) . . ?
O43 Na3 Na5 135.40(13) . . ?
O43 Na3 Na4 108.08(13) . . ?
O43 Na3 O49B 123.42(19) . . ?
Na4 Na4 Na3 120.32(10) 2_655 . ?
O45 Na4 Na3 41.56(10) . . ?
O45 Na4 Na4 87.84(12) . 2_655 ?
O45 Na4 O46 89.93(14) . 2_655 ?
O45 Na4 O47 98.07(17) . . ?
O45 Na4 O48B 160.5(3) . . ?
O45 Na4 O49B 85.59(17) . . ?
O45 Na4 O49A 77.6(3) . . ?
O46 Na4 Na3 131.35(12) 2_655 . ?
O46 Na4 Na3 94.15(12) . . ?
O46 Na4 Na4 43.53(10) . 2_655 ?
O46 Na4 Na4 40.80(9) 2_655 2_655 ?
O46 Na4 O45 86.79(14) . . ?
O46 Na4 O46 84.33(14) . 2_655 ?
O46 Na4 O47 167.06(18) . . ?
O46 Na4 O48B 102.4(3) 2_655 . ?
O46 Na4 O48B 79.5(2) . . ?
O46 Na4 O49B 103.60(18) . . ?
O46 Na4 O48A 95.5(5) . . ?
O46 Na4 O49A 125.9(3) . . ?
O46 Na4 O49A 145.7(3) 2_655 . ?
O47 Na4 Na3 97.43(14) . . ?
O47 Na4 Na4 124.32(15) . 2_655 ?
O47 Na4 O46 83.68(15) . 2_655 ?
O47 Na4 O48B 98.3(3) . . ?
O47 Na4 O49B 88.78(18) . . ?
O47 Na4 O49A 67.1(3) . . ?
W8 O28 W7 114.55(16) . . ?
Na7 Na6 Na5 126.15(8) . . ?
O57 Na6 Na5 79.01(12) . . ?
O57 Na6 Na7 47.69(11) . . ?
O57 Na6 O54 91.81(14) . . ?
O58 Na6 Na5 143.64(13) . . ?
O58 Na6 Na7 49.82(10) . . ?
O58 Na6 O57 91.22(15) . . ?
O58 Na6 O54 171.46(16) . . ?
O59 Na6 Na5 131.86(13) . . ?
O59 Na6 Na7 51.13(11) . . ?
O59 Na6 O57 75.84(15) . . ?
O59 Na6 O58 77.39(14) . . ?
O59 Na6 O56 102.89(16) . . ?
O59 Na6 O54 95.62(15) . . ?
O59 Na6 O55 154.80(17) . . ?
O56 Na6 Na5 102.05(12) . . ?
O56 Na6 Na7 131.35(13) . . ?
O56 Na6 O57 178.72(17) . . ?
O56 Na6 O58 88.33(15) . . ?
O56 Na6 O54 88.48(15) . . ?
O56 Na6 O55 101.15(17) . . ?
O54 Na6 Na5 44.88(10) . . ?
O54 Na6 Na7 128.89(12) . . ?
O55 Na6 Na5 48.03(11) . . ?
O55 Na6 Na7 106.13(13) . . ?
O55 Na6 O57 80.09(16) . . ?
O55 Na6 O58 95.97(15) . . ?
O55 Na6 O54 92.42(15) . . ?
W5 O16 W1 115.72(16) . . ?
W10 O34 W8 115.30(17) . . ?
W9 O30 W8 113.92(16) . . ?
W3 O12 W4 113.85(16) . . ?
W1 O10 W3 114.32(16) . . ?
W1 O10 Na1 103.69(17) . . ?
W3 O10 Na1 135.01(18) . . ?
W6 O24 W9 113.89(16) . . ?
W5 O17 W3 114.61(16) . . ?
W4 O6 W2 113.08(16) . . ?
W10 O32 W6 114.53(17) . . ?
W6 O31 W9 89.74(11) . . ?
W6 O31 W8 172.78(16) . . ?
W7 O31 W6 89.90(12) . . ?
W7 O31 W9 173.22(16) . . ?
W7 O31 W8 90.22(11) . . ?
W10 O31 W6 93.77(12) . . ?
W10 O31 W9 92.63(12) . . ?
W10 O31 W7 94.16(12) . . ?
W10 O31 W8 93.43(12) . . ?
W8 O31 W9 89.28(11) . . ?
W10 O33 W7 114.80(17) . . ?
W7 O26 W6 113.83(17) . . ?
W5 O14 W4 115.05(16) . . ?
W2 O1 Yb1 132.65(16) . . ?
W8 O22 Yb1 131.31(17) . . ?
W6 O20 Yb1 131.87(17) . . ?
O9 Na2 O9 180.0 2_665 . ?
O9 Na2 Na1 54.05(10) . . ?
O9 Na2 Na1 125.95(10) 2_665 . ?
O9 Na2 Na1 125.95(10) . 2_665 ?
O9 Na2 Na1 54.05(10) 2_665 2_665 ?
O43 Na2 O9 97.94(13) 2_665 2_665 ?
O43 Na2 O9 82.06(13) . 2_665 ?
O43 Na2 O9 97.94(13) . . ?
O43 Na2 O9 82.06(13) 2_665 . ?
O43 Na2 O43 180.0 . 2_665 ?
O43 Na2 Na1 75.67(12) 2_665 . ?
O43 Na2 Na1 75.67(12) . 2_665 ?
O43 Na2 Na1 104.33(12) . . ?
O43 Na2 Na1 104.33(12) 2_665 2_665 ?
Na1 Na2 Na1 180.0 2_665 . ?
O42 Na2 O9 95.94(17) . 2_665 ?
O42 Na2 O9 84.06(17) 2_665 2_665 ?
O42 Na2 O9 95.94(17) 2_665 . ?
O42 Na2 O9 84.06(17) . . ?
O42 Na2 O43 86.64(18) 2_665 2_665 ?
O42 Na2 O43 86.64(18) . . ?
O42 Na2 O43 93.36(18) 2_665 . ?
O42 Na2 O43 93.36(18) . 2_665 ?
O42 Na2 Na1 33.50(15) . . ?
O42 Na2 Na1 146.50(15) . 2_665 ?
O42 Na2 Na1 33.50(15) 2_665 2_665 ?
O42 Na2 Na1 146.50(15) 2_665 . ?
O42 Na2 O42 180.0 . 2_665 ?
W9 O21 Yb1 132.47(17) . . ?
W3 O4 Yb1 132.00(17) . . ?
W7 O19 Yb1 130.93(17) . . ?
W4 O3 Yb1 130.34(17) . . ?
W1 O2 Yb1 131.40(17) . . ?
Na3 O50 Na5 96.01(14) . . ?
Na4 O45 Na3 97.59(15) . . ?
W1 O9 Na2 131.48(18) . . ?
Na7 O57 Na6 83.00(14) . . ?
Na4 O46 Na4 95.66(14) . 2_655 ?
Na6 O58 Na7 81.63(13) . . ?
Na6 O59 Na7 82.24(14) . . ?
Na3 O51 Na5 93.88(14) . . ?
Na5 O54 Na6 89.58(14) . . ?
Na6 O55 Na5 88.02(15) . . ?
Na9 O66 Na8 87.82(19) . . ?
W2 O13 W1 89.77(11) . . ?
W2 O13 W3 172.27(16) . . ?
W5 O13 W2 93.99(12) . . ?
W5 O13 W4 94.42(12) . . ?
W5 O13 W1 93.61(12) . . ?
W5 O13 W3 93.73(12) . . ?
W4 O13 W2 90.06(11) . . ?
W4 O13 W1 171.97(16) . . ?
W4 O13 W3 89.67(11) . . ?
W3 O13 W1 89.42(10) . . ?
Na9 O67 Na8 119.4(2) . 2_766 ?
Na9 O62 Na7 126.3(2) . . ?
Na9 O69 Na11 125.7(3) . . ?
Na2 O43 Na3 130.3(2) . . ?
Na9 O68 Na10 88.16(18) . . ?
Na1 O70 Na11 76.8(2) 1_655 . ?
W1 Na1 Na2 62.55(6) . . ?
O10 Na1 W1 31.59(9) . . ?
O10 Na1 Na2 80.57(12) . . ?
O10 Na1 Na10 93.54(16) . 1_455 ?
O10 Na1 Na11 114.0(2) . 1_455 ?
O70 Na1 W1 112.22(17) 1_455 . ?
O67 NA8a Na9 126.2(2) 2_766 . ?
O67 NA8a O66 170.5(3) 2_766 . ?
O69 NA10b Na9 40.62(13) . . ?
O69 NA10b O68 80.69(19) . . ?
O69 NA11a O70 84.0(3) . . ?
O69 NA10b O70 102.5(2) . . ?
O69 NA10b Na1 151.8(2) . 1_655 ?
O70 Na1 O10 80.64(17) 1_455 . ?
O70 Na1 Na2 126.78(18) 1_455 . ?
O70 Na1 Na10 46.64(15) 1_455 1_455 ?
O70 Na1 Na11 55.44(19) 1_455 1_455 ?
O42 Na1 W1 85.18(18) . . ?
O42 Na1 O10 86.8(2) . . ?
O69 NA11a Na1 128.5(3) . 1_655 ?
O69 NA11a O40 115.5(4) . 1_655 ?
O42 Na1 Na2 34.74(14) . . ?
O42 Na1 Na10 140.6(2) . 1_455 ?
O42 Na1 O70 95.0(2) . 1_455 ?
O42 Na1 O39 103.8(3) . . ?
O42 Na1 O41 103.2(3) . . ?
O42 Na1 Na11 137.0(2) . 1_455 ?
O40 Na1 W1 82.2(2) . . ?
O40 Na1 O10 79.7(2) . . ?
O40 Na1 Na2 138.5(3) . . ?
O40 Na1 Na10 43.8(2) . 1_455 ?
O40 Na1 O70 85.1(3) . 1_455 ?
O40 Na1 O42 166.4(3) . . ?
O40 Na1 O39 80.7(4) . . ?
O40 Na1 O41 90.2(3) . . ?
O40 Na1 Na11 52.9(3) . 1_455 ?
O39 Na1 W1 86.7(2) . . ?
O39 Na1 O10 117.0(3) . . ?
O39 Na1 Na2 76.4(3) . . ?
O39 Na1 Na10 110.9(3) . 1_455 ?
O39 Na1 O70 154.6(3) . 1_455 ?
O39 Na1 Na11 99.4(3) . 1_455 ?
Na1 O42 Na2 111.8(2) . . ?
Na1 O40 Na11 84.0(3) . 1_455 ?
O69 NA10b Na12 102.3(2) . . ?
O69 NA10b O72A 93.2(3) . . ?
O69 NA10b O71 99.0(3) . . ?
O68 NA10b Na9 42.67(12) . . ?
O68 NA10b Na1 115.32(17) . 1_655 ?
O68 NA10b Na12 132.3(2) . . ?
O70 NA10b Na9 101.34(18) . . ?
O70 NA10b O68 111.8(2) . . ?
O70 NA11a Na1 47.75(16) . 1_655 ?
O70 NA10b Na1 50.85(15) . 1_655 ?
O70 NA10b Na12 113.7(2) . . ?
O70 NA10b O72A 153.9(3) . . ?
O70 NA10b O71 74.4(3) . . ?
Na1 NA10b Na9 140.80(16) 1_655 . ?
Na1 NA10b Na12 84.18(16) 1_655 . ?
O40 NA10b Na9 124.1(2) 1_655 . ?
O40 NA10b O69 161.6(3) 1_655 . ?
O40 NA10b O68 82.1(2) 1_655 . ?
O40 NA11a O70 72.9(3) 1_655 . ?
O40 NA10b O70 90.0(3) 1_655 . ?
O40 NA10b Na1 44.9(2) 1_655 1_655 ?
O40 NA11a Na1 43.1(2) 1_655 1_655 ?
O40 NA10b Na12 84.5(2) 1_655 . ?
O40 NA10b O72A 80.4(3) 1_655 . ?
O40 NA10b O71 97.3(4) 1_655 . ?
O64 NA8a Na9 131.2(3) . . ?
O64 NA8a O66 86.9(2) . . ?
O64 NA8a O67 102.6(3) . 2_766 ?
O64 NA8a O65B 158.3(3) . . ?

loop_
_geom_bond_atom_site_label_1
_geom_bond_atom_site_label_2
_geom_bond_distance
_geom_bond_site_symmetry_2
_geom_bond_publ_flag
W2 Yb1 3.7963(3) . ?
W2 O15 2.011(3) . ?
W2 O8 1.944(3) . ?
W2 O6 1.965(3) . ?
W2 O1 1.790(3) . ?
W2 O7 1.744(3) . ?
W2 O13 2.307(3) . ?
NA8a O67 2.572(8) 2_766 ?
NA10b O70 2.318(6) . ?
NA10b Na1 3.160(6) 1_655 ?
NA11a Na1 3.252(8) 1_655 ?
NA11a O40 2.608(10) 1_655 ?
NA10b O40 2.186(9) 1_655 ?
NA11a O41 2.367(13) 1_655 ?
NA8a O64 2.215(7) . ?
O41a Na11 2.367(13) 1_455 ?
NA8a O63 2.210(18) . ?
O48Ab Na12 2.511(15) 1_545 ?
NA10b Na12 3.520(8) . ?
NA10b O72A 2.355(11) . ?
NA12b O72A 2.353(12) . ?
NA12b O73C 2.506(11) . ?
NA12b O74B 2.245(13) . ?
O75Aa O73B 1.061(17) 2_765 ?
NA10b O71 2.456(10) . ?
NA12b O71 2.341(12) . ?
O73Ba O75A 1.061(17) 2_765 ?
NA12b O73A 2.505(15) . ?
O75Bb O73A 1.06(3) 2_765 ?
NA8a O65B 2.307(10) . ?
NA12b O48A 2.511(16) 1_565 ?
O73Ab O75B 1.06(3) 2_765 ?
NA12b O74C 2.318(19) . ?
NA11a O72B 2.463(15) . ?
O37c O37 1.71(4) 2_575 ?
NA12b O72C 2.17(4) . ?
W5 O15 1.927(3) . ?
W5 O16 1.907(3) . ?
W5 O17 1.912(3) . ?
W5 O14 1.914(3) . ?
W5 O18 1.737(3) . ?
W5 O13 2.240(3) . ?
W6 Yb1 3.7675(3) . ?
W6 O24 1.946(3) . ?
W6 O32 2.014(3) . ?
W6 O31 2.308(3) . ?
W6 O26 1.952(4) . ?
W6 O20 1.789(3) . ?
W6 O25 1.742(3) . ?
W9 Yb1 3.7886(3) . ?
W9 O35 2.000(3) . ?
W9 O30 1.941(3) . ?
W9 O24 1.958(3) . ?
W9 O31 2.330(3) . ?
W9 O21 1.799(3) . ?
W9 O23 1.738(3) . ?
W7 Yb1 3.7760(3) . ?
W7 O28 1.953(3) . ?
W7 O31 2.302(3) . ?
W7 O33 2.026(4) . ?
W7 O26 1.935(3) . ?
W7 O19 1.792(3) . ?
W7 O27 1.737(4) . ?
W4 Yb1 3.7666(3) . ?
W4 O12 1.956(3) . ?
W4 O6 1.947(3) . ?
W4 O14 2.040(3) . ?
W4 O3 1.786(3) . ?
W4 O5 1.730(3) . ?
W4 O13 2.305(3) . ?
W10 O35 1.906(4) . ?
W10 O34 1.912(4) . ?
W10 O32 1.933(4) . ?
W10 O31 2.241(3) . ?
W10 O33 1.922(4) . ?
W10 O36 1.728(4) . ?
W1 Yb1 3.8048(3) . ?
W1 O8 1.958(3) . ?
W1 O16 2.015(3) . ?
W1 O10 1.923(3) . ?
W1 O2 1.795(3) . ?
W1 O9 1.732(3) . ?
W1 O13 2.316(3) . ?
W1 Na1 3.566(4) . ?
W8 Yb1 3.7824(3) . ?
W8 O28 1.941(3) . ?
W8 O34 2.020(4) . ?
W8 O30 1.958(3) . ?
W8 O31 2.323(3) . ?
W8 O22 1.794(3) . ?
W8 O29 1.740(3) . ?
W3 Yb1 3.7854(3) . ?
W3 O12 1.932(4) . ?
W3 O10 1.954(3) . ?
W3 O17 2.037(3) . ?
W3 O4 1.792(3) . ?
W3 O11 1.726(3) . ?
W3 O13 2.314(3) . ?
Yb1 O1 2.348(3) . ?
Yb1 O22 2.350(3) . ?
Yb1 O20 2.330(3) . ?
Yb1 O21 2.334(3) . ?
Yb1 O4 2.344(3) . ?
Yb1 O19 2.351(3) . ?
Yb1 O3 2.356(3) . ?
Yb1 O2 2.371(3) . ?
Na5 Na3 3.596(3) . ?
Na5 Na6 3.447(3) . ?
Na5 O50 2.424(4) . ?
Na5 O52 2.353(4) . ?
Na5 O53 2.430(4) . ?
Na5 O51 2.521(4) . ?
Na5 O54 2.432(4) . ?
Na5 O55 2.564(5) . ?
Na7 Na6 3.169(3) . ?
Na7 O57 2.361(5) . ?
Na7 O58 2.447(4) . ?
Na7 O60 2.434(5) . ?
Na7 O59 2.490(5) . ?
Na7 O62 2.435(5) . ?
Na7 O61 2.380(5) . ?
Na9 O66 2.465(5) . ?
Na9 O67 2.468(5) . ?
Na9 O62 2.433(5) . ?
Na9 O69 2.343(5) . ?
Na9 O68 2.401(5) . ?
Na9 Na10 3.540(5) . ?
Na9 O65A 2.731(14) . ?
Na9 Na8 3.526(6) . ?
Na9 O65B 2.383(8) . ?
Na3 Na4 3.573(3) . ?
Na3 O50 2.414(4) . ?
Na3 O45 2.391(4) . ?
Na3 O44 2.473(5) . ?
Na3 O51 2.400(4) . ?
Na3 O43 2.484(5) . ?
Na3 O49B 2.492(6) . ?
Na3 O49A 2.427(13) . ?
Na4 Na4 3.563(4) 2_655 ?
Na4 O45 2.358(4) . ?
Na4 O46 2.466(4) 2_655 ?
Na4 O46 2.340(4) . ?
Na4 O47 2.367(5) . ?
Na4 O48B 2.486(10) . ?
Na4 O49B 2.447(6) . ?
Na4 O48A 2.352(14) . ?
Na4 O49A 2.643(14) . ?
Na6 O57 2.420(4) . ?
Na6 O58 2.401(4) . ?
Na6 O59 2.325(4) . ?
Na6 O56 2.341(4) . ?
Na6 O54 2.460(4) . ?
Na6 O55 2.393(5) . ?
O10 Na1 2.583(5) . ?
Na2 O9 2.495(4) . ?
Na2 O9 2.495(4) 2_665 ?
Na2 O43 2.452(5) . ?
Na2 O43 2.452(5) 2_665 ?
Na2 Na1 3.865(4) . ?
Na2 Na1 3.865(4) 2_665 ?
Na2 O42 2.372(6) 2_665 ?
Na2 O42 2.372(6) . ?
O46 Na4 2.466(4) 2_655 ?
O66 Na8 2.617(8) . ?
O67 Na8 2.572(8) 2_766 ?
O69 Na10 2.265(6) . ?
O69 Na11 2.588(9) . ?
O68 Na10 2.680(7) . ?
O70 Na1 2.472(6) 1_655 ?
O70 Na11 2.750(9) . ?
Na1 Na10 3.160(6) 1_455 ?
Na1 O70 2.472(6) 1_455 ?
Na1 O42 2.297(7) . ?
Na1 O40 2.232(8) . ?
Na1 O39 2.467(11) . ?
Na1 O41 2.407(10) . ?
Na1 Na11 3.252(8) 1_455 ?
O40 Na10 2.187(9) 1_455 ?
O40 Na11 2.608(10) 1_455 ?

loop_
_geom_torsion_atom_site_label_1
_geom_torsion_atom_site_label_2
_geom_torsion_atom_site_label_3
_geom_torsion_atom_site_label_4
_geom_torsion
_geom_torsion_site_symmetry_1
_geom_torsion_site_symmetry_2
_geom_torsion_site_symmetry_3
_geom_torsion_site_symmetry_4
_geom_torsion_publ_flag
Yb1 W1 O9 Na2 -160.02(12) . . . . ?
O15 W2 O1 Yb1 -3.7(5) . . . . ?
O35 W9 O21 Yb1 -3.0(5) . . . . ?
O8 W2 O1 Yb1 76.5(2) . . . . ?
O8 W1 O2 Yb1 -79.3(2) . . . . ?
O8 W1 O9 Na2 105.6(2) . . . . ?
O28 W7 O19 Yb1 -78.3(2) . . . . ?
O28 W8 O22 Yb1 76.0(2) . . . . ?
O16 W1 O2 Yb1 -6.1(5) . . . . ?
O16 W1 O9 Na2 21.3(2) . . . . ?
O34 W8 O22 Yb1 -3.2(5) . . . . ?
O30 W9 O21 Yb1 76.6(2) . . . . ?
O30 W8 O22 Yb1 -78.2(2) . . . . ?
O12 W4 O3 Yb1 -78.8(2) . . . . ?
O12 W3 O4 Yb1 75.9(2) . . . . ?
O10 W1 O2 Yb1 75.7(2) . . . . ?
O10 W1 O9 Na2 -64.4(3) . . . . ?
O10 W3 O4 Yb1 -78.4(2) . . . . ?
O24 W6 O20 Yb1 76.3(2) . . . . ?
O24 W9 O21 Yb1 -78.2(2) . . . . ?
O17 W3 O4 Yb1 -3.9(5) . . . . ?
O6 W2 O1 Yb1 -78.8(2) . . . . ?
O6 W4 O3 Yb1 76.2(2) . . . . ?
O32 W6 O20 Yb1 -3.4(5) . . . . ?
O31 W6 O20 Yb1 -1.5(2) . . . . ?
O31 W9 O21 Yb1 -1.0(2) . . . . ?
O31 W7 O19 Yb1 -1.1(2) . . . . ?
O31 W8 O22 Yb1 -0.6(2) . . . . ?
O33 W7 O19 Yb1 -4.0(5) . . . . ?
O26 W6 O20 Yb1 -78.6(2) . . . . ?
O26 W7 O19 Yb1 76.4(2) . . . . ?
O14 W4 O3 Yb1 -3.0(5) . . . . ?
O7 W2 O1 Yb1 178.3(2) . . . . ?
O2 W1 O9 Na2 -160.7(2) . . . . ?
O25 W6 O20 Yb1 178.6(2) . . . . ?
O23 W9 O21 Yb1 -179.8(2) . . . . ?
O9 W1 O2 Yb1 179.0(2) . . . . ?
O29 W8 O22 Yb1 178.4(2) . . . . ?
O5 W4 O3 Yb1 178.0(2) . . . . ?
O11 W3 O4 Yb1 179.2(2) . . . . ?
O27 W7 O19 Yb1 -179.7(2) . . . . ?
O13 W2 O1 Yb1 -1.2(2) . . . . ?
O13 W4 O3 Yb1 -1.5(2) . . . . ?
O13 W1 O2 Yb1 -1.8(2) . . . . ?
O13 W3 O4 Yb1 -1.4(2) . . . . ?
Na1 W1 O2 Yb1 119.9(2) . . . . ?
Na1 W1 O9 Na2 -83.9(2) . . . . ?
